data_8107689
loop_
_publ_author_name
'Li, Yu-Lun'
'Meng, Qing-Guo'
'Hou, Gui-Ge'
'Geng, Zi-Kai'

_publ_section_title
;
 Crystal structure of
 2-((2-fluoro-4-(trifluoromethyl)phenyl)(hydroxy)methyl)-7-methoxy-3,4-dihydronaphthalen-1((2H))-one,
 C19H16F4O3
;
_journal_issue 6
_journal_name_full 'Zeitschrift f\"ur Kristallographie - New Crystal Structures'
_journal_page_first 1157
_journal_page_last 1159
_journal_paper_doi 10.1515/ncrs-2023-0373
_journal_volume 238
_journal_year 2023
_chemical_formula_moiety 'C19 H16 F4 O3'
_chemical_formula_sum 'C19 H16 F4 O3'
_chemical_formula_weight 368.32
_space_group_crystal_system monoclinic
_space_group_IT_number 14
_space_group_name_Hall '-P 2yn'
_space_group_name_H-M_alt 'P 1 21/n 1'
_atom_sites_solution_hydrogens geom
_cell_angle_alpha 90
_cell_angle_beta 99.508(5)
_cell_angle_gamma 90
_cell_formula_units_Z 4
_cell_length_a 9.5792(5)
_cell_length_b 9.5542(4)
_cell_length_c 17.6986(9)
_cell_measurement_reflns_used 3018
_cell_measurement_temperature 293(2)
_cell_measurement_theta_max 29.1100
_cell_measurement_theta_min 2.5980
_cell_volume 1597.55(14)
_computing_cell_refinement 'CrysAlisPro 1.171.38.43f (Rigaku OD, 2017)'
_computing_data_collection 'CrysAlisPro 1.171.38.43f (Rigaku OD, 2017)'
_computing_data_reduction 'CrysAlisPro 1.171.38.43f (Rigaku OD, 2017)'
_computing_molecular_graphics 'Bruker SHELXTL'
_computing_publication_material 'Bruker SHELXTL'
_computing_structure_refinement 'SHELXL-2017/1 (Sheldrick, 2015)'
_computing_structure_solution 'SHELXL-2017/1 (Sheldrick, 2015)'
_diffrn_ambient_temperature 293(2)
_diffrn_detector_area_resol_mean 5.2684
_diffrn_measured_fraction_theta_full 1.000
_diffrn_measured_fraction_theta_max 1.000
_diffrn_measurement_device_type 'SuperNova, Dual, Cu at zero, AtlasS2'
_diffrn_measurement_method 'CCD plate'
_diffrn_radiation_type MoK\a
_diffrn_radiation_wavelength 0.71073
_diffrn_reflns_av_R_equivalents 0.0284
_diffrn_reflns_av_unetI/netI 0.0402
_diffrn_reflns_Laue_measured_fraction_full 1.000
_diffrn_reflns_Laue_measured_fraction_max 1.000
_diffrn_reflns_limit_h_max 11
_diffrn_reflns_limit_h_min -7
_diffrn_reflns_limit_k_max 11
_diffrn_reflns_limit_k_min -11
_diffrn_reflns_limit_l_max 21
_diffrn_reflns_limit_l_min -21
_diffrn_reflns_number 7486
_diffrn_reflns_point_group_measured_fraction_full 1.000
_diffrn_reflns_point_group_measured_fraction_max 1.000
_diffrn_reflns_theta_full 25.242
_diffrn_reflns_theta_max 25.497
_diffrn_reflns_theta_min 2.275
_diffrn_source 'micro-focus sealed X-ray tube'
_exptl_absorpt_coefficient_mu 0.133
_exptl_absorpt_correction_T_max 1.00000
_exptl_absorpt_correction_T_min 0.90141
_exptl_absorpt_correction_type multi-scan
_exptl_absorpt_process_details
;
CrysAlisPro 1.171.38.43f (Rigaku Oxford Diffraction, 2015)
Empirical absorption correction using spherical harmonics,
 implemented in SCALE3 ABSPACK scaling algorithm.
;
_exptl_crystal_colour colourless
_exptl_crystal_density_diffrn 1.531
_exptl_crystal_description block
_exptl_crystal_F_000 760
_exptl_crystal_size_max 0.120
_exptl_crystal_size_mid 0.120
_exptl_crystal_size_min 0.100
_refine_diff_density_max 0.755
_refine_diff_density_min -0.433
_refine_diff_density_rms 0.059
_refine_ls_extinction_coef .
_refine_ls_extinction_method none
_refine_ls_goodness_of_fit_ref 1.031
_refine_ls_hydrogen_treatment constr
_refine_ls_matrix_type full
_refine_ls_number_parameters 237
_refine_ls_number_reflns 2984
_refine_ls_number_restraints 0
_refine_ls_restrained_S_all 1.031
_refine_ls_R_factor_all 0.0588
_refine_ls_R_factor_gt 0.0481
_refine_ls_shift/su_max 0.000
_refine_ls_shift/su_mean 0.000
_refine_ls_structure_factor_coef Fsqd
_refine_ls_weighting_details 'w=1/[\s^2^(Fo^2^)+(0.0440P)^2^+1.6697P] where P=(Fo^2^+2Fc^2^)/3'
_refine_ls_weighting_scheme calc
_refine_ls_wR_factor_gt 0.1073
_refine_ls_wR_factor_ref 0.1153
_reflns_Friedel_coverage 0.000
_reflns_Friedel_fraction_full .
_reflns_Friedel_fraction_max .
_reflns_number_gt 2502
_reflns_number_total 2984
_reflns_threshold_expression 'I > 2\s(I)'
_cod_data_source_file suppl_j_ncrs-2023-0373_suppl_001.cif
_cod_data_source_block bz5
_cod_original_sg_symbol_H-M 'P 21/n'
_cod_database_code 8107689
_shelx_space_group_comment
;
The symmetry employed for this shelxl refinement is uniquely defined
by the following loop, which should always be used as a source of
symmetry information in preference to the above space-group names.
They are only intended as comments.
;
_shelx_estimated_absorpt_t_min 0.984
_shelx_estimated_absorpt_t_max 0.987

loop_
_space_group_symop_operation_xyz
'x, y, z'
'-x+1/2, y+1/2, -z+1/2'
'-x, -y, -z'
'x-1/2, -y-1/2, z-1/2'

loop_
_atom_site_label
_atom_site_type_symbol
_atom_site_fract_x
_atom_site_fract_y
_atom_site_fract_z
_atom_site_U_iso_or_equiv
_atom_site_adp_type
_atom_site_occupancy
_atom_site_site_symmetry_order
_atom_site_calc_flag
_atom_site_refinement_flags_posn
_atom_site_refinement_flags_adp
_atom_site_refinement_flags_occupancy
_atom_site_disorder_assembly
_atom_site_disorder_group
C1 C 0.5783(2) 0.2291(2) 0.90120(11) 0.0129(4) Uani 1 1 d . . . . .
C2 C 0.4323(2) 0.2717(2) 0.91677(11) 0.0126(4) Uani 1 1 d . . . . .
H2 H 0.443743 0.361583 0.943790 0.015 Uiso 1 1 calc R U . . .
C3 C 0.3316(2) 0.2974(2) 0.84093(12) 0.0152(5) Uani 1 1 d . . . . .
H3A H 0.323081 0.212900 0.810155 0.018 Uiso 1 1 calc R U . . .
H3B H 0.238366 0.322276 0.851173 0.018 Uiso 1 1 calc R U . . .
C4 C 0.3905(2) 0.4162(2) 0.79752(12) 0.0160(5) Uani 1 1 d . . . . .
H4A H 0.330365 0.428978 0.748260 0.019 Uiso 1 1 calc R U . . .
H4B H 0.389467 0.502565 0.826261 0.019 Uiso 1 1 calc R U . . .
C5 C 0.5940(2) 0.4459(2) 0.72495(12) 0.0175(5) Uani 1 1 d . . . . .
H5 H 0.536793 0.505706 0.691771 0.021 Uiso 1 1 calc R U . . .
C6 C 0.7316(2) 0.4195(2) 0.71239(12) 0.0171(5) Uani 1 1 d . . . . .
H6 H 0.765118 0.460905 0.671324 0.021 Uiso 1 1 calc R U . . .
C7 C 0.8182(2) 0.3306(2) 0.76195(12) 0.0146(4) Uani 1 1 d . . . . .
C8 C 0.7667(2) 0.2699(2) 0.82302(11) 0.0137(4) Uani 1 1 d . . . . .
H8 H 0.824690 0.211162 0.856419 0.016 Uiso 1 1 calc R U . . .
C9 C 0.6285(2) 0.2962(2) 0.83480(11) 0.0121(4) Uani 1 1 d . . . . .
C10 C 0.5396(2) 0.3859(2) 0.78526(11) 0.0131(4) Uani 1 1 d . . . . .
C11 C 0.3767(2) 0.1676(2) 0.97036(11) 0.0139(4) Uani 1 1 d . . . . .
H11 H 0.451738 0.150908 1.014224 0.017 Uiso 1 1 calc R U . . .
C12 C 0.2467(2) 0.2205(2) 1.00053(11) 0.0126(4) Uani 1 1 d . . . . .
C13 C 0.2563(2) 0.3275(2) 1.05421(12) 0.0155(4) Uani 1 1 d . . . . .
C14 C 0.1444(2) 0.3740(2) 1.08781(12) 0.0178(5) Uani 1 1 d . . . . .
H14 H 0.156028 0.445362 1.124055 0.021 Uiso 1 1 calc R U . . .
C15 C 0.0140(2) 0.3102(2) 1.06534(12) 0.0160(5) Uani 1 1 d . . . . .
C16 C -0.0024(2) 0.2048(2) 1.01059(12) 0.0168(5) Uani 1 1 d . . . . .
H16 H -0.090617 0.163869 0.995184 0.020 Uiso 1 1 calc R U . . .
C17 C 0.1134(2) 0.1609(2) 0.97897(12) 0.0159(5) Uani 1 1 d . . . . .
H17 H 0.101724 0.089981 0.942492 0.019 Uiso 1 1 calc R U . . .
C18 C -0.1117(2) 0.3531(2) 1.09992(13) 0.0217(5) Uani 1 1 d . . . . .
C19 C 1.0140(2) 0.3652(3) 0.69570(12) 0.0216(5) Uani 1 1 d . . . . .
H19A H 0.955676 0.347368 0.647115 0.032 Uiso 1 1 calc R U . . .
H19B H 1.107654 0.330063 0.695010 0.032 Uiso 1 1 calc R U . . .
H19C H 1.018278 0.464145 0.705200 0.032 Uiso 1 1 calc R U . . .
F1 F 0.38489(13) 0.38979(13) 1.07585(7) 0.0224(3) Uani 1 1 d . . . . .
F2 F -0.21041(16) 0.41932(17) 1.05058(9) 0.0416(4) Uani 1 1 d . . . . .
F3 F -0.07929(17) 0.4326(2) 1.16122(10) 0.0587(6) Uani 1 1 d . . . . .
F4 F -0.18188(16) 0.24189(16) 1.12227(9) 0.0406(4) Uani 1 1 d . . . . .
O1 O 0.65304(15) 0.14541(15) 0.94221(8) 0.0171(3) Uani 1 1 d . . . . .
O2 O 0.95477(16) 0.29652(16) 0.75505(8) 0.0194(4) Uani 1 1 d . . . . .
O3 O 0.34839(16) 0.03904(15) 0.92984(8) 0.0167(3) Uani 1 1 d . . . . .
H3 H 0.345647 -0.024889 0.960473 0.025 Uiso 1 1 calc R U . . .

loop_
_atom_site_aniso_label
_atom_site_aniso_U_11
_atom_site_aniso_U_22
_atom_site_aniso_U_33
_atom_site_aniso_U_23
_atom_site_aniso_U_13
_atom_site_aniso_U_12
C1 0.0131(11) 0.0121(10) 0.0131(10) -0.0026(8) 0.0013(8) -0.0015(8)
C2 0.0124(11) 0.0135(10) 0.0126(10) 0.0002(8) 0.0034(8) -0.0001(8)
C3 0.0123(11) 0.0172(11) 0.0166(10) 0.0025(9) 0.0033(8) 0.0005(8)
C4 0.0146(11) 0.0164(10) 0.0165(10) 0.0031(9) 0.0013(8) 0.0015(8)
C5 0.0201(12) 0.0163(10) 0.0157(10) 0.0036(9) 0.0021(9) -0.0008(9)
C6 0.0213(12) 0.0173(11) 0.0139(10) 0.0008(9) 0.0065(9) -0.0048(9)
C7 0.0135(11) 0.0157(10) 0.0154(10) -0.0040(9) 0.0046(8) -0.0027(8)
C8 0.0146(11) 0.0120(10) 0.0142(10) -0.0011(8) 0.0015(8) 0.0008(8)
C9 0.0133(10) 0.0104(9) 0.0131(10) -0.0033(8) 0.0037(8) -0.0026(8)
C10 0.0145(11) 0.0114(10) 0.0136(10) -0.0014(8) 0.0027(8) -0.0017(8)
C11 0.0128(11) 0.0166(10) 0.0125(10) -0.0005(8) 0.0030(8) 0.0018(8)
C12 0.0143(11) 0.0133(10) 0.0107(9) 0.0031(8) 0.0039(8) 0.0023(8)
C13 0.0132(11) 0.0162(10) 0.0173(10) 0.0009(9) 0.0030(8) -0.0040(8)
C14 0.0229(12) 0.0139(10) 0.0177(11) -0.0032(9) 0.0067(9) 0.0007(9)
C15 0.0162(11) 0.0176(11) 0.0151(10) 0.0037(9) 0.0054(9) 0.0033(9)
C16 0.0126(11) 0.0213(11) 0.0168(11) 0.0020(9) 0.0030(8) -0.0007(9)
C17 0.0176(11) 0.0165(10) 0.0141(10) -0.0021(9) 0.0036(8) -0.0005(9)
C18 0.0223(12) 0.0247(12) 0.0194(11) 0.0000(10) 0.0070(9) 0.0054(10)
C19 0.0167(12) 0.0339(13) 0.0157(11) -0.0011(10) 0.0072(9) -0.0079(10)
F1 0.0175(7) 0.0247(7) 0.0259(7) -0.0089(6) 0.0066(5) -0.0079(5)
F2 0.0321(9) 0.0541(10) 0.0435(9) 0.0227(8) 0.0201(7) 0.0278(7)
F3 0.0312(9) 0.0877(14) 0.0618(11) -0.0505(11) 0.0209(8) -0.0041(9)
F4 0.0363(9) 0.0384(9) 0.0555(10) 0.0179(8) 0.0324(8) 0.0089(7)
O1 0.0126(8) 0.0211(8) 0.0180(8) 0.0056(6) 0.0035(6) 0.0010(6)
O2 0.0158(8) 0.0240(8) 0.0210(8) 0.0030(7) 0.0109(6) 0.0006(6)
O3 0.0230(8) 0.0119(7) 0.0176(7) 0.0010(6) 0.0101(6) 0.0000(6)

loop_
_atom_type_symbol
_atom_type_description
_atom_type_scat_dispersion_real
_atom_type_scat_dispersion_imag
_atom_type_scat_source
C C 0.0033 0.0016 'International Tables Vol C Tables 4.2.6.8 and 6.1.1.4'
H H 0.0000 0.0000 'International Tables Vol C Tables 4.2.6.8 and 6.1.1.4'
O O 0.0106 0.0060 'International Tables Vol C Tables 4.2.6.8 and 6.1.1.4'
F F 0.0171 0.0103 'International Tables Vol C Tables 4.2.6.8 and 6.1.1.4'

loop_
_geom_angle_atom_site_label_1
_geom_angle_atom_site_label_2
_geom_angle_atom_site_label_3
_geom_angle
_geom_angle_site_symmetry_1
_geom_angle_site_symmetry_3
O1 C1 C9 121.02(18) . .
O1 C1 C2 122.00(18) . .
C9 C1 C2 116.96(17) . .
C1 C2 C11 111.20(16) . .
C1 C2 C3 110.27(16) . .
C11 C2 C3 114.40(17) . .
C1 C2 H2 106.8 . .
C11 C2 H2 106.8 . .
C3 C2 H2 106.8 . .
C4 C3 C2 109.09(17) . .
C4 C3 H3A 109.9 . .
C2 C3 H3A 109.9 . .
C4 C3 H3B 109.9 . .
C2 C3 H3B 109.9 . .
H3A C3 H3B 108.3 . .
C10 C4 C3 111.49(17) . .
C10 C4 H4A 109.3 . .
C3 C4 H4A 109.3 . .
C10 C4 H4B 109.3 . .
C3 C4 H4B 109.3 . .
H4A C4 H4B 108.0 . .
C10 C5 C6 122.2(2) . .
C10 C5 H5 118.9 . .
C6 C5 H5 118.9 . .
C7 C6 C5 119.34(19) . .
C7 C6 H6 120.3 . .
C5 C6 H6 120.3 . .
O2 C7 C8 115.90(18) . .
O2 C7 C6 124.47(19) . .
C8 C7 C6 119.63(19) . .
C7 C8 C9 120.60(19) . .
C7 C8 H8 119.7 . .
C9 C8 H8 119.7 . .
C8 C9 C10 120.47(18) . .
C8 C9 C1 118.59(18) . .
C10 C9 C1 120.93(18) . .
C5 C10 C9 117.78(19) . .
C5 C10 C4 121.09(18) . .
C9 C10 C4 121.14(18) . .
O3 C11 C12 111.37(16) . .
O3 C11 C2 107.77(15) . .
C12 C11 C2 113.00(17) . .
O3 C11 H11 108.2 . .
C12 C11 H11 108.2 . .
C2 C11 H11 108.2 . .
C13 C12 C17 116.26(19) . .
C13 C12 C11 121.32(18) . .
C17 C12 C11 122.36(18) . .
F1 C13 C14 117.82(18) . .
F1 C13 C12 117.91(18) . .
C14 C13 C12 124.26(19) . .
C13 C14 C15 117.40(19) . .
C13 C14 H14 121.3 . .
C15 C14 H14 121.3 . .
C14 C15 C16 120.80(19) . .
C14 C15 C18 120.63(19) . .
C16 C15 C18 118.6(2) . .
C17 C16 C15 119.6(2) . .
C17 C16 H16 120.2 . .
C15 C16 H16 120.2 . .
C16 C17 C12 121.62(19) . .
C16 C17 H17 119.2 . .
C12 C17 H17 119.2 . .
F3 C18 F2 108.11(19) . .
F3 C18 F4 105.83(19) . .
F2 C18 F4 103.38(19) . .
F3 C18 C15 113.47(19) . .
F2 C18 C15 113.17(18) . .
F4 C18 C15 112.15(18) . .
O2 C19 H19A 109.5 . .
O2 C19 H19B 109.5 . .
H19A C19 H19B 109.5 . .
O2 C19 H19C 109.5 . .
H19A C19 H19C 109.5 . .
H19B C19 H19C 109.5 . .
C7 O2 C19 117.06(17) . .
C11 O3 H3 109.5 . .

loop_
_geom_bond_atom_site_label_1
_geom_bond_atom_site_label_2
_geom_bond_distance
_geom_bond_site_symmetry_2
C1 O1 1.227(2) .
C1 C9 1.487(3) .
C1 C2 1.525(3) .
C2 C11 1.530(3) .
C2 C3 1.537(3) .
C2 H2 0.9800 .
C3 C4 1.530(3) .
C3 H3A 0.9700 .
C3 H3B 0.9700 .
C4 C10 1.508(3) .
C4 H4A 0.9700 .
C4 H4B 0.9700 .
C5 C10 1.386(3) .
C5 C6 1.396(3) .
C5 H5 0.9300 .
C6 C7 1.392(3) .
C6 H6 0.9300 .
C7 O2 1.373(3) .
C7 C8 1.387(3) .
C8 C9 1.396(3) .
C8 H8 0.9300 .
C9 C10 1.408(3) .
C11 O3 1.425(2) .
C11 C12 1.520(3) .
C11 H11 0.9800 .
C12 C13 1.388(3) .
C12 C17 1.393(3) .
C13 F1 1.365(2) .
C13 C14 1.383(3) .
C14 C15 1.388(3) .
C14 H14 0.9300 .
C15 C16 1.388(3) .
C15 C18 1.496(3) .
C16 C17 1.388(3) .
C16 H16 0.9300 .
C17 H17 0.9300 .
C18 F3 1.318(3) .
C18 F2 1.335(3) .
C18 F4 1.351(3) .
C19 O2 1.433(3) .
C19 H19A 0.9600 .
C19 H19B 0.9600 .
C19 H19C 0.9600 .
O3 H3 0.8200 .

loop_
_geom_hbond_atom_site_label_D
_geom_hbond_atom_site_label_H
_geom_hbond_atom_site_label_A
_geom_hbond_distance_DH
_geom_hbond_distance_HA
_geom_hbond_distance_DA
_geom_hbond_angle_DHA
_geom_hbond_site_symmetry_A
_geom_hbond_publ_flag
O3 H3 O1 0.82 2.07 2.871(2) 165.5 3_657 yes
C19 H19C F3 0.96 2.54 3.165(3) 122.9 3_667 yes
C19 H19A F1 0.96 2.63 3.331(3) 130.4 4_665 yes
C2 H2 F1 0.98 2.51 3.135(2) 121.6 . yes

loop_
_geom_torsion_atom_site_label_1
_geom_torsion_atom_site_label_2
_geom_torsion_atom_site_label_3
_geom_torsion_atom_site_label_4
_geom_torsion
_geom_torsion_site_symmetry_1
_geom_torsion_site_symmetry_2
_geom_torsion_site_symmetry_3
_geom_torsion_site_symmetry_4
O1 C1 C2 C11 -17.7(3) . . . .
C9 C1 C2 C11 163.78(17) . . . .
O1 C1 C2 C3 -145.68(19) . . . .
C9 C1 C2 C3 35.8(2) . . . .
C1 C2 C3 C4 -60.9(2) . . . .
C11 C2 C3 C4 172.87(17) . . . .
C2 C3 C4 C10 55.6(2) . . . .
C10 C5 C6 C7 -0.3(3) . . . .
C5 C6 C7 O2 179.65(19) . . . .
C5 C6 C7 C8 -0.1(3) . . . .
O2 C7 C8 C9 -179.23(18) . . . .
C6 C7 C8 C9 0.6(3) . . . .
C7 C8 C9 C10 -0.6(3) . . . .
C7 C8 C9 C1 -179.80(18) . . . .
O1 C1 C9 C8 -4.5(3) . . . .
C2 C1 C9 C8 174.05(17) . . . .
O1 C1 C9 C10 176.32(19) . . . .
C2 C1 C9 C10 -5.1(3) . . . .
C6 C5 C10 C9 0.2(3) . . . .
C6 C5 C10 C4 179.99(19) . . . .
C8 C9 C10 C5 0.2(3) . . . .
C1 C9 C10 C5 179.38(18) . . . .
C8 C9 C10 C4 -179.54(18) . . . .
C1 C9 C10 C4 -0.4(3) . . . .
C3 C4 C10 C5 154.75(19) . . . .
C3 C4 C10 C9 -25.5(3) . . . .
C1 C2 C11 O3 -68.3(2) . . . .
C3 C2 C11 O3 57.4(2) . . . .
C1 C2 C11 C12 168.17(16) . . . .
C3 C2 C11 C12 -66.1(2) . . . .
O3 C11 C12 C13 166.92(17) . . . .
C2 C11 C12 C13 -71.6(2) . . . .
O3 C11 C12 C17 -10.0(3) . . . .
C2 C11 C12 C17 111.4(2) . . . .
C17 C12 C13 F1 -179.02(17) . . . .
C11 C12 C13 F1 3.8(3) . . . .
C17 C12 C13 C14 1.7(3) . . . .
C11 C12 C13 C14 -175.45(19) . . . .
F1 C13 C14 C15 179.89(18) . . . .
C12 C13 C14 C15 -0.8(3) . . . .
C13 C14 C15 C16 -0.7(3) . . . .
C13 C14 C15 C18 179.06(19) . . . .
C14 C15 C16 C17 1.2(3) . . . .
C18 C15 C16 C17 -178.52(19) . . . .
C15 C16 C17 C12 -0.3(3) . . . .
C13 C12 C17 C16 -1.1(3) . . . .
C11 C12 C17 C16 176.01(19) . . . .
C14 C15 C18 F3 -12.5(3) . . . .
C16 C15 C18 F3 167.2(2) . . . .
C14 C15 C18 F2 111.1(2) . . . .
C16 C15 C18 F2 -69.1(3) . . . .
C14 C15 C18 F4 -132.4(2) . . . .
C16 C15 C18 F4 47.4(3) . . . .
C8 C7 O2 C19 -175.81(18) . . . .
C6 C7 O2 C19 4.4(3) . . . .
